data_4335769
loop_
_publ_author_name
'Baofei Pan'
'Deirdra A. Evers-McGregor'
'Mark W. Bezpalko'
'Bruce M. Foxman'
'Christine M. Thomas'

_publ_section_title
;
 Multimetallic Complexes Featuring a Bridging N-heterocyclic
 Phosphido/Phosphenium Ligand: Synthesis, Structure, and Theoretical
 Investigation
;
_journal_name_full 'Inorganic Chemistry'
_journal_page_first 9583
_journal_page_last 9589
_journal_paper_doi 10.1021/ic4012873
_journal_volume 52
_journal_year 2013
_chemical_absolute_configuration ad
_chemical_formula_moiety 'C94 H82 Cl2 N4 P6 Pd3'
_chemical_formula_sum 'C94 H82 Cl2 N4 P6 Pd3'
_chemical_formula_weight 1843.66
_space_group_IT_number 19
_symmetry_cell_setting orthorhombic
_symmetry_space_group_name_Hall 'P 2ac 2ab'
_symmetry_space_group_name_H-M 'P 21 21 21'
_atom_sites_solution_hydrogens difmap
_atom_sites_solution_primary other
_audit_creation_date 2013-05-06
_audit_creation_method CRYSTALS_ver_14.52
_cell_angle_alpha 90
_cell_angle_beta 90
_cell_angle_gamma 90
_cell_formula_units_Z 4
_cell_length_a 13.2864(9)
_cell_length_b 24.4120(15)
_cell_length_c 24.7493(17)
_cell_measurement_reflns_used 9912
_cell_measurement_temperature 120
_cell_measurement_theta_max 30
_cell_measurement_theta_min 3
_cell_volume 8027.4(9)
_computing_cell_refinement 'Apex2 (Bruker AXS, 2006)'
_computing_data_collection 'Apex2 (Bruker AXS, 2006)'
_computing_data_reduction 'Apex2 (Bruker AXS, 2006)'
_computing_molecular_graphics 'CAMERON (Watkin et al., 1996)'
_computing_publication_material 'CRYSTALS (Betteridge et al., 2003)'
_computing_structure_refinement 'CRYSTALS (Betteridge et al., 2003)'
_computing_structure_solution 'Superflip (Palatinus & Chapuis, 2007)'
_diffrn_ambient_temperature 120
_diffrn_measured_fraction_theta_full 0.996
_diffrn_measured_fraction_theta_max 0.992
_diffrn_measurement_device Area
_diffrn_measurement_device_type 'Bruker Kappa Apex2'
_diffrn_measurement_method '\f & \w scans'
_diffrn_radiation_monochromator graphite
_diffrn_radiation_type 'Mo K\a'
_diffrn_radiation_wavelength 0.71073
_diffrn_reflns_av_R_equivalents 0.031
_diffrn_reflns_limit_h_max 18
_diffrn_reflns_limit_h_min -18
_diffrn_reflns_limit_k_max 32
_diffrn_reflns_limit_k_min -33
_diffrn_reflns_limit_l_max 34
_diffrn_reflns_limit_l_min -34
_diffrn_reflns_number 61156
_diffrn_reflns_theta_full 29.410
_diffrn_reflns_theta_max 30.010
_diffrn_reflns_theta_min 1.172
_diffrn_standards_number 0
_exptl_absorpt_coefficient_mu 0.902
_exptl_absorpt_correction_T_max 0.76
_exptl_absorpt_correction_T_min 0.74
_exptl_absorpt_correction_type numerical
_exptl_absorpt_process_details
; 
 Analytical Absorption (De Meulenaer & Tompa, 1965) 
;
_exptl_crystal_colour red
_exptl_crystal_density_diffrn 1.525
_exptl_crystal_description prism
_exptl_crystal_F_000 3744
_exptl_crystal_size_max 0.560
_exptl_crystal_size_mid 0.340
_exptl_crystal_size_min 0.310
_refine_diff_density_max 0.91
_refine_diff_density_min -0.42
_refine_ls_abs_structure_details 'Flack (1983), 10568 Friedel-pairs'
_refine_ls_abs_structure_Flack -0.012(10)
_refine_ls_extinction_method none
_refine_ls_goodness_of_fit_ref 0.9899
_refine_ls_hydrogen_treatment constr
_refine_ls_matrix_type full
_refine_ls_number_parameters 977
_refine_ls_number_reflns 23151
_refine_ls_number_restraints 0
_refine_ls_R_factor_all 0.0297
_refine_ls_R_factor_gt 0.0260
_refine_ls_shift/su_max 0.0203934
_refine_ls_shift/su_mean 0.0012006
_refine_ls_structure_factor_coef Fsqd
_refine_ls_weighting_details
;
 Method= Modified Sheldrick 
 w=1/[\s^2^(F^2^) + ( 0.02P)^2^ + 4.09P] 
 ,where P=(max(Fo^2^,0) + 2Fc^2^)/3 
;
_refine_ls_weighting_scheme calc
_refine_ls_wR_factor_all 0.0560
_refine_ls_wR_factor_gt 0.0543
_refine_ls_wR_factor_ref 0.0560
_reflns_limit_h_max 18
_reflns_limit_h_min -18
_reflns_limit_k_max 33
_reflns_limit_k_min 0
_reflns_limit_l_max 34
_reflns_limit_l_min 0
_reflns_number_gt 21289
_reflns_number_total 23151
_reflns_threshold_expression I>2.0\s(I)
_oxford_diffrn_Wilson_B_factor 0.00
_oxford_diffrn_Wilson_scale 0.00
_oxford_refine_ls_r_factor_ref 0.0297
_oxford_refine_ls_scale 0.053278(2)
_oxford_reflns_number_all 23151
_oxford_reflns_threshold_expression_ref I>-10.0\s(I)
_oxford_structure_analysis_title '2DEM110_0m in P2(1)2(1)2(1)'
_cod_data_source_file ic4012873_si_002_4.cif
_cod_data_source_block 9
_cod_original_sg_symbol_H-M 'P 21 21 21 '
_cod_database_code 4335769

loop_
_symmetry_equiv_pos_as_xyz
x,y,z
x+1/2,-y+1/2,-z
-x,y+1/2,-z+1/2
-x+1/2,-y,z+1/2

loop_
_atom_site_label
_atom_site_type_symbol
_atom_site_fract_x
_atom_site_fract_y
_atom_site_fract_z
_atom_site_U_iso_or_equiv
_atom_site_occupancy
_atom_site_adp_type
_atom_site_refinement_flags_posn
_atom_site_refinement_flags_occupancy
_atom_site_disorder_assembly
_atom_site_disorder_group
Pd1 Pd 0.488105(12) 0.449441(6) 0.391961(6) 0.0134 1.0000 Uani . . . .
Pd2 Pd 0.703599(11) 0.457946(6) 0.406069(6) 0.0111 1.0000 Uani . . . .
Pd3 Pd 0.557155(12) 0.543136(6) 0.436595(6) 0.0137 1.0000 Uani . . . .
Cl1 Cl 0.42578(4) 0.52210(2) 0.33305(2) 0.0219 1.0000 Uani . . . .
Cl2 Cl 0.41130(4) 0.50968(2) 0.48656(2) 0.0195 1.0000 Uani . . . .
P1 P 0.39586(4) 0.37798(2) 0.36167(2) 0.0150 1.0000 Uani . . . .
P2 P 0.58638(4) 0.39930(2) 0.44135(2) 0.0123 1.0000 Uani . . . .
P3 P 0.79730(4) 0.44340(2) 0.48334(2) 0.0126 1.0000 Uani . . . .
P4 P 0.76534(4) 0.44827(2) 0.31636(2) 0.0138 1.0000 Uani . . . .
P5 P 0.70059(4) 0.54955(2) 0.39424(2) 0.0135 1.0000 Uani . . . .
P6 P 0.57557(4) 0.62984(2) 0.46619(2) 0.0147 1.0000 Uani . . . .
N1 N 0.55684(14) 0.33084(7) 0.44247(8) 0.0161 1.0000 Uani . . . .
N2 N 0.59006(14) 0.39893(7) 0.51007(7) 0.0148 1.0000 Uani . . . .
N3 N 0.71885(15) 0.57042(7) 0.33002(8) 0.0178 1.0000 Uani . . . .
N4 N 0.77743(14) 0.60035(7) 0.41625(8) 0.0178 1.0000 Uani . . . .
C1 C 0.35639(19) 0.38611(9) 0.29166(10) 0.0205 1.0000 Uani . . . .
C2 C 0.4304(2) 0.39329(12) 0.25288(11) 0.0333 1.0000 Uani . . . .
C3 C 0.4053(3) 0.39985(11) 0.19892(12) 0.0370 1.0000 Uani . . . .
C4 C 0.3066(3) 0.40118(11) 0.18348(11) 0.0381 1.0000 Uani . . . .
C5 C 0.2329(3) 0.39622(16) 0.22187(13) 0.0498 1.0000 Uani . . . .
C6 C 0.2571(2) 0.38824(13) 0.27558(12) 0.0371 1.0000 Uani . . . .
C7 C 0.28139(16) 0.36135(9) 0.39920(10) 0.0182 1.0000 Uani . . . .
C8 C 0.21645(19) 0.31905(10) 0.38398(11) 0.0260 1.0000 Uani . . . .
C9 C 0.1293(2) 0.30905(11) 0.41312(13) 0.0319 1.0000 Uani . . . .
C10 C 0.1074(2) 0.34007(11) 0.45838(13) 0.0308 1.0000 Uani . . . .
C11 C 0.1705(2) 0.38141(11) 0.47382(12) 0.0300 1.0000 Uani . . . .
C12 C 0.25795(19) 0.39265(10) 0.44410(11) 0.0238 1.0000 Uani . . . .
C13 C 0.46121(16) 0.31165(9) 0.35901(9) 0.0157 1.0000 Uani . . . .
C14 C 0.43717(18) 0.27333(9) 0.31941(10) 0.0193 1.0000 Uani . . . .
C15 C 0.47753(19) 0.22094(10) 0.31927(11) 0.0236 1.0000 Uani . . . .
C16 C 0.54413(19) 0.20588(9) 0.35912(11) 0.0236 1.0000 Uani . . . .
C17 C 0.57297(18) 0.24342(9) 0.39807(10) 0.0207 1.0000 Uani . . . .
C18 C 0.53163(16) 0.29661(8) 0.39917(9) 0.0157 1.0000 Uani . . . .
C19 C 0.57312(18) 0.30514(9) 0.49576(9) 0.0190 1.0000 Uani . . . .
C20 C 0.54537(19) 0.35004(9) 0.53460(10) 0.0216 1.0000 Uani . . . .
C21 C 0.62116(16) 0.44199(9) 0.54412(9) 0.0156 1.0000 Uani . . . .
C22 C 0.55931(17) 0.45838(10) 0.58664(9) 0.0206 1.0000 Uani . . . .
C23 C 0.58814(19) 0.49962(10) 0.62132(9) 0.0229 1.0000 Uani . . . .
C24 C 0.67891(19) 0.52629(10) 0.61376(10) 0.0233 1.0000 Uani . . . .
C25 C 0.74271(17) 0.50980(9) 0.57257(9) 0.0190 1.0000 Uani . . . .
C26 C 0.71660(16) 0.46619(8) 0.53846(8) 0.0143 1.0000 Uani . . . .
C27 C 0.81790(16) 0.37038(9) 0.49750(9) 0.0154 1.0000 Uani . . . .
C28 C 0.82926(17) 0.33522(9) 0.45369(10) 0.0187 1.0000 Uani . . . .
C29 C 0.84005(18) 0.27927(10) 0.46163(11) 0.0237 1.0000 Uani . . . .
C30 C 0.83940(19) 0.25769(10) 0.51318(12) 0.0264 1.0000 Uani . . . .
C31 C 0.82967(19) 0.29242(10) 0.55717(11) 0.0260 1.0000 Uani . . . .
C32 C 0.81896(18) 0.34858(10) 0.54959(10) 0.0214 1.0000 Uani . . . .
C33 C 0.92007(16) 0.47374(9) 0.49807(9) 0.0168 1.0000 Uani . . . .
C34 C 0.96913(17) 0.46576(10) 0.54747(10) 0.0227 1.0000 Uani . . . .
C35 C 1.06324(19) 0.48929(11) 0.55664(12) 0.0302 1.0000 Uani . . . .
C36 C 1.10921(19) 0.51976(11) 0.51682(13) 0.0316 1.0000 Uani . . . .
C37 C 1.06231(19) 0.52747(10) 0.46789(13) 0.0306 1.0000 Uani . . . .
C38 C 0.96643(18) 0.50510(9) 0.45861(11) 0.0218 1.0000 Uani . . . .
C39 C 0.89491(17) 0.47217(9) 0.30783(9) 0.0177 1.0000 Uani . . . .
C40 C 0.96795(17) 0.44767(11) 0.34025(10) 0.0242 1.0000 Uani . . . .
C41 C 1.06752(19) 0.46318(12) 0.33748(11) 0.0317 1.0000 Uani . . . .
C42 C 1.0973(2) 0.50322(12) 0.30148(12) 0.0341 1.0000 Uani . . . .
C43 C 1.0259(2) 0.52811(11) 0.26900(12) 0.0324 1.0000 Uani . . . .
C44 C 0.92504(19) 0.51277(10) 0.27188(11) 0.0239 1.0000 Uani . . . .
C45 C 0.77088(17) 0.38298(9) 0.27918(9) 0.0168 1.0000 Uani . . . .
C46 C 0.7041(2) 0.34208(9) 0.29313(10) 0.0223 1.0000 Uani . . . .
C47 C 0.7010(2) 0.29354(10) 0.26380(12) 0.0303 1.0000 Uani . . . .
C48 C 0.7653(2) 0.28578(10) 0.22063(11) 0.0284 1.0000 Uani . . . .
C49 C 0.8338(2) 0.32634(11) 0.20727(11) 0.0274 1.0000 Uani . . . .
C50 C 0.8368(2) 0.37467(10) 0.23646(10) 0.0233 1.0000 Uani . . . .
C51 C 0.69185(17) 0.49153(9) 0.27055(9) 0.0155 1.0000 Uani . . . .
C52 C 0.64798(18) 0.47086(10) 0.22342(9) 0.0198 1.0000 Uani . . . .
C53 C 0.5912(2) 0.50412(11) 0.18954(10) 0.0254 1.0000 Uani . . . .
C54 C 0.57642(19) 0.55819(10) 0.20275(10) 0.0261 1.0000 Uani . . . .
C55 C 0.6173(2) 0.57948(10) 0.24963(10) 0.0231 1.0000 Uani . . . .
C56 C 0.67492(16) 0.54643(10) 0.28359(9) 0.0178 1.0000 Uani . . . .
C57 C 0.7725(2) 0.62305(10) 0.32482(10) 0.0253 1.0000 Uani . . . .
C58 C 0.8406(2) 0.62364(10) 0.37320(10) 0.0249 1.0000 Uani . . . .
C59 C 0.78567(18) 0.62216(8) 0.46896(9) 0.0170 1.0000 Uani . . . .
C60 C 0.88014(18) 0.63003(9) 0.49116(11) 0.0219 1.0000 Uani . . . .
C61 C 0.8914(2) 0.65469(10) 0.54148(11) 0.0264 1.0000 Uani . . . .
C62 C 0.8072(2) 0.67208(11) 0.56944(11) 0.0288 1.0000 Uani . . . .
C63 C 0.7118(2) 0.66476(10) 0.54735(10) 0.0227 1.0000 Uani . . . .
C64 C 0.69932(18) 0.64038(9) 0.49702(9) 0.0171 1.0000 Uani . . . .
C65 C 0.49044(17) 0.65497(9) 0.51745(9) 0.0175 1.0000 Uani . . . .
C66 C 0.4760(2) 0.62174(11) 0.56276(11) 0.0268 1.0000 Uani . . . .
C67 C 0.4176(2) 0.63981(13) 0.60520(12) 0.0360 1.0000 Uani . . . .
C68 C 0.3703(2) 0.69053(12) 0.60268(12) 0.0362 1.0000 Uani . . . .
C69 C 0.3812(2) 0.72251(11) 0.55764(13) 0.0312 1.0000 Uani . . . .
C70 C 0.44087(18) 0.70506(10) 0.51492(11) 0.0228 1.0000 Uani . . . .
C71 C 0.56664(17) 0.68086(9) 0.41273(10) 0.0173 1.0000 Uani . . . .
C72 C 0.61499(19) 0.73149(10) 0.41523(11) 0.0238 1.0000 Uani . . . .
C73 C 0.5995(2) 0.76938(11) 0.37401(12) 0.0306 1.0000 Uani . . . .
C74 C 0.5363(2) 0.75757(11) 0.33186(11) 0.0333 1.0000 Uani . . . .
C75 C 0.4886(2) 0.70767(11) 0.32935(11) 0.0309 1.0000 Uani . . . .
C76 C 0.5046(2) 0.66861(10) 0.36905(10) 0.0231 1.0000 Uani . . . .
C77 C 0.7952(3) 0.69364(13) 0.20554(13) 0.0421 1.0000 Uani . . . .
C78 C 0.8268(3) 0.73634(15) 0.23726(15) 0.0475 1.0000 Uani . . . .
C79 C 0.9265(3) 0.74373(19) 0.24608(18) 0.0659 1.0000 Uani . . . .
C80 C 0.9950(3) 0.7077(2) 0.22423(19) 0.0751 1.0000 Uani . . . .
C81 C 0.9630(3) 0.66475(18) 0.19240(15) 0.0564 1.0000 Uani . . . .
C82 C 0.8632(3) 0.65770(15) 0.18328(13) 0.0422 1.0000 Uani . . . .
C83 C 0.7444(2) 0.12372(13) 0.07439(17) 0.0447 1.0000 Uani . . . .
C84 C 0.7947(3) 0.15864(15) 0.04034(16) 0.0510 1.0000 Uani . . . .
C85 C 0.8739(3) 0.19001(13) 0.06080(19) 0.0524 1.0000 Uani . . . .
C86 C 0.9011(2) 0.18597(13) 0.11296(19) 0.0508 1.0000 Uani . . . .
C87 C 0.8507(3) 0.15047(15) 0.14687(16) 0.0491 1.0000 Uani . . . .
C88 C 0.7730(2) 0.11978(13) 0.12769(16) 0.0448 1.0000 Uani . . . .
C89 C 0.2852(6) 0.5973(3) 0.2195(3) 0.0395(19) 0.494(8) Uiso . P 1 1
C90 C 0.2736(5) 0.5479(3) 0.1951(3) 0.0413(18) 0.494(8) Uiso . P 1 1
C91 C 0.2283(5) 0.5387(3) 0.1429(3) 0.0417(18) 0.494(8) Uiso . P 1 1
C92 C 0.2042(7) 0.5791(3) 0.1078(4) 0.047(2) 0.494(8) Uiso . P 1 1
C93 C 0.2103(7) 0.6336(4) 0.1362(4) 0.049(2) 0.494(8) Uiso . P 1 1
C94 C 0.2456(8) 0.6392(5) 0.1860(5) 0.068(3) 0.494(8) Uiso . P 1 1
C95 C 0.2772(8) 0.5789(5) 0.2083(5) 0.068(3) 0.506(8) Uiso . P 1 2
C96 C 0.2509(7) 0.5476(4) 0.1664(4) 0.060(2) 0.506(8) Uiso . P 1 2
C97 C 0.2153(8) 0.5764(4) 0.1246(4) 0.053(3) 0.506(8) Uiso . P 1 2
C98 C 0.2091(6) 0.6283(3) 0.1168(4) 0.0395(18) 0.506(8) Uiso . P 1 2
C99 C 0.2258(5) 0.6579(3) 0.1649(3) 0.0429(19) 0.506(8) Uiso . P 1 2
C100 C 0.2624(5) 0.6373(3) 0.2115(3) 0.0413(18) 0.506(8) Uiso . P 1 2
H21 H 0.4981 0.3933 0.2622 0.0398 1.0000 Uiso R . . .
H31 H 0.4568 0.4034 0.1727 0.0435 1.0000 Uiso R . . .
H41 H 0.2897 0.4050 0.1471 0.0463 1.0000 Uiso R . . .
H51 H 0.1656 0.3978 0.2125 0.0600 1.0000 Uiso R . . .
H61 H 0.2065 0.3846 0.3013 0.0447 1.0000 Uiso R . . .
H81 H 0.2303 0.2984 0.3531 0.0309 1.0000 Uiso R . . .
H91 H 0.0847 0.2819 0.4022 0.0382 1.0000 Uiso R . . .
H101 H 0.0509 0.3336 0.4776 0.0366 1.0000 Uiso R . . .
H111 H 0.1553 0.4008 0.5041 0.0362 1.0000 Uiso R . . .
H121 H 0.3012 0.4211 0.4540 0.0297 1.0000 Uiso R . . .
H141 H 0.3934 0.2823 0.2928 0.0221 1.0000 Uiso R . . .
H151 H 0.4593 0.1952 0.2926 0.0288 1.0000 Uiso R . . .
H161 H 0.5711 0.1716 0.3594 0.0282 1.0000 Uiso R . . .
H171 H 0.6194 0.2339 0.4231 0.0235 1.0000 Uiso R . . .
H191 H 0.5298 0.2748 0.5011 0.0232 1.0000 Uiso R . . .
H192 H 0.6422 0.2947 0.4996 0.0227 1.0000 Uiso R . . .
H201 H 0.5736 0.3434 0.5703 0.0245 1.0000 Uiso R . . .
H202 H 0.4724 0.3540 0.5381 0.0254 1.0000 Uiso R . . .
H221 H 0.4976 0.4422 0.5901 0.0247 1.0000 Uiso R . . .
H231 H 0.5449 0.5099 0.6491 0.0273 1.0000 Uiso R . . .
H241 H 0.6971 0.5560 0.6361 0.0287 1.0000 Uiso R . . .
H251 H 0.8032 0.5287 0.5674 0.0226 1.0000 Uiso R . . .
H281 H 0.8277 0.3488 0.4190 0.0218 1.0000 Uiso R . . .
H291 H 0.8457 0.2574 0.4316 0.0291 1.0000 Uiso R . . .
H301 H 0.8444 0.2208 0.5190 0.0315 1.0000 Uiso R . . .
H311 H 0.8282 0.2777 0.5926 0.0314 1.0000 Uiso R . . .
H321 H 0.8131 0.3721 0.5798 0.0242 1.0000 Uiso R . . .
H341 H 0.9393 0.4441 0.5747 0.0266 1.0000 Uiso R . . .
H351 H 1.0940 0.4847 0.5890 0.0355 1.0000 Uiso R . . .
H361 H 1.1726 0.5340 0.5225 0.0363 1.0000 Uiso R . . .
H371 H 1.0943 0.5467 0.4405 0.0367 1.0000 Uiso R . . .
H381 H 0.9336 0.5116 0.4251 0.0256 1.0000 Uiso R . . .
H401 H 0.9496 0.4196 0.3637 0.0294 1.0000 Uiso R . . .
H411 H 1.1143 0.4480 0.3601 0.0392 1.0000 Uiso R . . .
H421 H 1.1629 0.5132 0.2996 0.0410 1.0000 Uiso R . . .
H431 H 1.0465 0.5553 0.2452 0.0384 1.0000 Uiso R . . .
H441 H 0.8780 0.5292 0.2491 0.0289 1.0000 Uiso R . . .
H461 H 0.6624 0.3474 0.3211 0.0271 1.0000 Uiso R . . .
H471 H 0.6579 0.2657 0.2734 0.0361 1.0000 Uiso R . . .
H481 H 0.7637 0.2546 0.2007 0.0336 1.0000 Uiso R . . .
H491 H 0.8774 0.3213 0.1790 0.0325 1.0000 Uiso R . . .
H501 H 0.8827 0.4014 0.2275 0.0282 1.0000 Uiso R . . .
H521 H 0.6582 0.4338 0.2148 0.0235 1.0000 Uiso R . . .
H531 H 0.5654 0.4906 0.1578 0.0303 1.0000 Uiso R . . .
H541 H 0.5381 0.5797 0.1804 0.0309 1.0000 Uiso R . . .
H551 H 0.6080 0.6162 0.2588 0.0283 1.0000 Uiso R . . .
H571 H 0.8115 0.6249 0.2921 0.0323 1.0000 Uiso R . . .
H572 H 0.7250 0.6548 0.3261 0.0303 1.0000 Uiso R . . .
H581 H 0.9004 0.6011 0.3676 0.0292 1.0000 Uiso R . . .
H582 H 0.8620 0.6606 0.3825 0.0299 1.0000 Uiso R . . .
H601 H 0.9355 0.6190 0.4725 0.0254 1.0000 Uiso R . . .
H611 H 0.9550 0.6590 0.5563 0.0298 1.0000 Uiso R . . .
H621 H 0.8140 0.6897 0.6019 0.0358 1.0000 Uiso R . . .
H631 H 0.6564 0.6764 0.5654 0.0268 1.0000 Uiso R . . .
H661 H 0.5055 0.5878 0.5651 0.0321 1.0000 Uiso R . . .
H671 H 0.4117 0.6187 0.6359 0.0427 1.0000 Uiso R . . .
H681 H 0.3321 0.7026 0.6306 0.0434 1.0000 Uiso R . . .
H691 H 0.3490 0.7561 0.5563 0.0375 1.0000 Uiso R . . .
H701 H 0.4487 0.7264 0.4854 0.0270 1.0000 Uiso R . . .
H721 H 0.6576 0.7390 0.4445 0.0287 1.0000 Uiso R . . .
H731 H 0.6304 0.8030 0.3751 0.0371 1.0000 Uiso R . . .
H741 H 0.5265 0.7832 0.3047 0.0400 1.0000 Uiso R . . .
H751 H 0.4441 0.7006 0.3012 0.0367 1.0000 Uiso R . . .
H761 H 0.4736 0.6351 0.3658 0.0287 1.0000 Uiso R . . .
H771 H 0.7270 0.6893 0.1985 0.0501 1.0000 Uiso R . . .
H781 H 0.7806 0.7603 0.2517 0.0567 1.0000 Uiso R . . .
H791 H 0.9478 0.7727 0.2660 0.0794 1.0000 Uiso R . . .
H801 H 1.0633 0.7126 0.2312 0.0899 1.0000 Uiso R . . .
H811 H 1.0102 0.6401 0.1782 0.0674 1.0000 Uiso R . . .
H821 H 0.8395 0.6292 0.1614 0.0507 1.0000 Uiso R . . .
H831 H 0.6945 0.1026 0.0621 0.0552 1.0000 Uiso R . . .
H841 H 0.7781 0.1604 0.0038 0.0615 1.0000 Uiso R . . .
H851 H 0.9072 0.2149 0.0384 0.0631 1.0000 Uiso R . . .
H861 H 0.9538 0.2072 0.1259 0.0607 1.0000 Uiso R . . .
H871 H 0.8701 0.1472 0.1817 0.0594 1.0000 Uiso R . . .
H881 H 0.7407 0.0963 0.1509 0.0550 1.0000 Uiso R . . .
H891 H 0.3137 0.6025 0.2526 0.0480 0.494(8) Uiso R P 1 1
H901 H 0.2954 0.5173 0.2134 0.0498 0.494(8) Uiso R P 1 1
H911 H 0.2143 0.5035 0.1319 0.0511 0.494(8) Uiso R P 1 1
H921 H 0.1867 0.5737 0.0724 0.0579 0.494(8) Uiso R P 1 1
H931 H 0.1905 0.6640 0.1176 0.0594 0.494(8) Uiso R P 1 1
H941 H 0.2432 0.6738 0.2004 0.0807 0.494(8) Uiso R P 1 1
H951 H 0.3083 0.5621 0.2370 0.0810 0.506(8) Uiso R P 1 2
H961 H 0.2565 0.5104 0.1659 0.0724 0.506(8) Uiso R P 1 2
H971 H 0.1921 0.5544 0.0964 0.0627 0.506(8) Uiso R P 1 2
H981 H 0.1964 0.6442 0.0841 0.0489 0.506(8) Uiso R P 1 2
H991 H 0.2107 0.6942 0.1647 0.0519 0.506(8) Uiso R P 1 2
H1001 H 0.2749 0.6582 0.2414 0.0492 0.506(8) Uiso R P 1 2

loop_
_atom_site_aniso_label
_atom_site_aniso_U_11
_atom_site_aniso_U_22
_atom_site_aniso_U_33
_atom_site_aniso_U_23
_atom_site_aniso_U_13
_atom_site_aniso_U_12
Pd1 0.01422(7) 0.01143(7) 0.01452(7) -0.00012(6) -0.00351(6) -0.00045(6)
Pd2 0.01244(6) 0.01092(6) 0.01009(6) 0.00021(5) -0.00027(5) -0.00048(6)
Pd3 0.01474(7) 0.01129(7) 0.01505(7) -0.00191(6) 0.00157(6) -0.00096(6)
Cl1 0.0263(3) 0.0180(2) 0.0215(3) 0.0028(2) -0.0044(2) 0.0040(2)
Cl2 0.0172(2) 0.0193(2) 0.0218(3) -0.0004(2) 0.0030(2) -0.0025(2)
P1 0.0146(3) 0.0139(2) 0.0165(3) -0.0021(2) -0.0037(2) -0.0004(2)
P2 0.0128(2) 0.0121(2) 0.0121(3) 0.00129(19) -0.0015(2) -0.00123(19)
P3 0.0126(2) 0.0135(2) 0.0118(2) -0.00080(18) -0.0015(2) -0.0009(2)
P4 0.0160(2) 0.0144(2) 0.0111(2) 0.00003(19) 0.0014(2) 0.0014(2)
P5 0.0163(2) 0.0118(2) 0.0123(2) -0.00037(19) 0.0016(2) -0.0007(2)
P6 0.0172(3) 0.0125(2) 0.0146(3) -0.0015(2) 0.0013(2) -0.0004(2)
N1 0.0195(9) 0.0128(8) 0.0161(9) 0.0022(7) -0.0050(8) -0.0022(7)
N2 0.0163(8) 0.0167(8) 0.0115(9) 0.0012(7) 0.0002(7) -0.0046(7)
N3 0.0266(10) 0.0127(8) 0.0140(9) 0.0015(7) 0.0038(8) -0.0009(7)
N4 0.0201(9) 0.0152(8) 0.0183(9) -0.0030(7) 0.0047(8) -0.0057(7)
C1 0.0280(12) 0.0147(10) 0.0189(11) -0.0038(8) -0.0089(10) 0.0009(9)
C2 0.0349(15) 0.0388(15) 0.0263(14) 0.0054(11) -0.0094(12) -0.0124(13)
C3 0.0561(19) 0.0313(14) 0.0236(14) 0.0044(11) -0.0040(14) -0.0135(14)
C4 0.063(2) 0.0301(14) 0.0208(13) -0.0044(11) -0.0202(15) 0.0090(14)
C5 0.0420(18) 0.078(2) 0.0300(16) -0.0143(16) -0.0203(15) 0.0207(18)
C6 0.0331(15) 0.0526(18) 0.0257(14) -0.0102(13) -0.0074(12) 0.0145(14)
C7 0.0120(10) 0.0155(9) 0.0269(12) -0.0007(9) -0.0020(9) 0.0012(8)
C8 0.0242(12) 0.0222(11) 0.0317(14) -0.0050(10) -0.0022(11) -0.0005(10)
C9 0.0205(12) 0.0260(13) 0.0491(18) -0.0034(12) -0.0043(12) -0.0075(10)
C10 0.0199(12) 0.0254(13) 0.0471(18) 0.0025(12) 0.0103(12) 0.0006(10)
C11 0.0300(13) 0.0242(12) 0.0360(15) -0.0050(11) 0.0097(12) 0.0026(10)
C12 0.0242(12) 0.0184(11) 0.0288(13) -0.0024(9) 0.0028(11) -0.0015(9)
C13 0.0156(10) 0.0151(10) 0.0164(10) -0.0016(8) 0.0011(8) -0.0009(8)
C14 0.0196(10) 0.0201(11) 0.0183(11) -0.0028(8) -0.0009(9) -0.0022(9)
C15 0.0241(12) 0.0185(11) 0.0282(13) -0.0084(9) 0.0052(11) -0.0040(9)
C16 0.0239(12) 0.0134(10) 0.0337(14) -0.0028(9) 0.0057(11) 0.0012(9)
C17 0.0181(11) 0.0152(10) 0.0289(13) 0.0022(9) 0.0004(10) -0.0011(8)
C18 0.0149(10) 0.0143(9) 0.0180(11) 0.0007(8) 0.0015(8) -0.0024(8)
C19 0.0181(11) 0.0176(10) 0.0213(12) 0.0074(8) -0.0051(9) -0.0037(9)
C20 0.0228(12) 0.0229(11) 0.0190(11) 0.0058(9) -0.0009(10) -0.0085(9)
C21 0.0181(10) 0.0172(10) 0.0114(10) 0.0004(8) -0.0023(8) 0.0004(8)
C22 0.0195(10) 0.0245(11) 0.0178(10) 0.0025(9) 0.0002(9) 0.0010(10)
C23 0.0274(12) 0.0308(12) 0.0104(11) -0.0019(9) 0.0015(9) 0.0089(10)
C24 0.0269(12) 0.0265(11) 0.0165(11) -0.0093(9) -0.0066(10) 0.0057(9)
C25 0.0167(10) 0.0230(11) 0.0175(11) -0.0033(9) -0.0046(9) 0.0004(9)
C26 0.0153(9) 0.0182(10) 0.0095(9) -0.0005(7) -0.0020(8) 0.0019(8)
C27 0.0114(9) 0.0146(10) 0.0203(11) 0.0005(8) -0.0022(8) -0.0004(8)
C28 0.0187(11) 0.0186(11) 0.0189(11) 0.0006(8) 0.0016(9) -0.0001(9)
C29 0.0196(11) 0.0174(11) 0.0340(14) -0.0042(10) 0.0000(11) 0.0016(9)
C30 0.0208(12) 0.0154(11) 0.0429(16) 0.0043(10) -0.0037(11) 0.0030(9)
C31 0.0247(12) 0.0262(12) 0.0271(13) 0.0102(10) -0.0075(11) -0.0006(10)
C32 0.0214(11) 0.0231(11) 0.0195(11) 0.0031(9) -0.0061(9) -0.0004(9)
C33 0.0133(10) 0.0166(10) 0.0204(11) -0.0053(8) -0.0019(9) 0.0003(8)
C34 0.0191(11) 0.0295(13) 0.0197(11) -0.0049(9) -0.0012(9) 0.0017(9)
C35 0.0183(11) 0.0416(15) 0.0307(14) -0.0149(12) -0.0071(11) 0.0029(11)
C36 0.0148(11) 0.0290(13) 0.0510(18) -0.0169(13) -0.0030(12) -0.0037(10)
C37 0.0199(11) 0.0259(12) 0.0459(17) -0.0019(11) 0.0058(12) -0.0050(10)
C38 0.0178(11) 0.0190(11) 0.0287(13) -0.0015(9) 0.0003(10) -0.0007(9)
C39 0.0180(10) 0.0181(10) 0.0171(11) -0.0029(8) 0.0051(9) 0.0009(8)
C40 0.0202(11) 0.0310(13) 0.0213(11) 0.0028(10) 0.0039(9) 0.0036(10)
C41 0.0215(12) 0.0438(16) 0.0298(14) -0.0010(12) -0.0013(11) 0.0050(12)
C42 0.0205(12) 0.0425(16) 0.0392(17) -0.0075(13) 0.0077(12) -0.0040(12)
C43 0.0299(14) 0.0299(13) 0.0373(15) 0.0022(11) 0.0124(12) -0.0071(11)
C44 0.0245(13) 0.0201(11) 0.0272(13) 0.0017(9) 0.0076(11) 0.0003(9)
C45 0.0195(11) 0.0166(10) 0.0141(10) -0.0002(8) -0.0003(9) 0.0032(8)
C46 0.0242(12) 0.0199(11) 0.0227(12) -0.0017(9) 0.0050(10) 0.0001(10)
C47 0.0324(14) 0.0205(12) 0.0381(15) -0.0042(10) 0.0038(13) -0.0030(11)
C48 0.0384(15) 0.0177(11) 0.0290(14) -0.0075(10) -0.0040(12) 0.0023(11)
C49 0.0334(14) 0.0291(13) 0.0196(12) -0.0063(10) 0.0022(11) 0.0048(11)
C50 0.0268(13) 0.0200(11) 0.0231(12) -0.0024(9) 0.0039(10) 0.0021(10)
C51 0.0175(10) 0.0164(10) 0.0126(10) 0.0024(8) 0.0018(9) 0.0015(8)
C52 0.0251(12) 0.0216(11) 0.0127(10) 0.0020(8) 0.0019(9) 0.0000(9)
C53 0.0267(12) 0.0362(13) 0.0134(11) 0.0032(10) -0.0041(10) 0.0016(11)
C54 0.0276(13) 0.0296(13) 0.0212(12) 0.0088(10) -0.0028(10) 0.0080(10)
C55 0.0290(13) 0.0189(11) 0.0215(12) 0.0050(9) 0.0027(10) 0.0073(10)
C56 0.0198(10) 0.0195(10) 0.0141(9) 0.0036(9) 0.0026(8) 0.0012(9)
C57 0.0369(14) 0.0155(11) 0.0236(12) 0.0019(9) 0.0110(11) -0.0075(10)
C58 0.0311(13) 0.0208(11) 0.0227(12) -0.0034(9) 0.0099(11) -0.0100(10)
C59 0.0210(11) 0.0101(9) 0.0200(11) -0.0011(8) 0.0016(9) -0.0020(8)
C60 0.0194(11) 0.0169(11) 0.0294(13) -0.0011(9) 0.0020(10) -0.0023(9)
C61 0.0230(12) 0.0248(12) 0.0314(14) -0.0020(10) -0.0076(11) -0.0043(10)
C62 0.0319(14) 0.0336(13) 0.0210(12) -0.0061(10) -0.0053(11) -0.0059(11)
C63 0.0238(12) 0.0239(11) 0.0204(12) -0.0064(9) 0.0009(10) -0.0027(10)
C64 0.0187(10) 0.0118(9) 0.0208(11) -0.0030(8) -0.0012(9) -0.0024(9)
C65 0.0156(10) 0.0184(10) 0.0186(11) -0.0030(8) 0.0034(9) -0.0024(8)
C66 0.0286(13) 0.0281(12) 0.0236(12) 0.0007(10) 0.0050(11) 0.0000(10)
C67 0.0360(15) 0.0515(17) 0.0205(13) 0.0035(12) 0.0080(12) -0.0024(13)
C68 0.0283(13) 0.0495(17) 0.0307(15) -0.0194(13) 0.0141(12) -0.0032(12)
C69 0.0243(13) 0.0223(12) 0.0472(17) -0.0137(12) 0.0094(12) -0.0008(10)
C70 0.0212(11) 0.0202(11) 0.0271(13) -0.0039(9) 0.0054(10) -0.0021(10)
C71 0.0176(10) 0.0160(10) 0.0182(11) 0.0012(8) 0.0039(9) 0.0022(8)
C72 0.0239(12) 0.0190(11) 0.0284(13) 0.0000(9) 0.0016(10) -0.0013(9)
C73 0.0346(14) 0.0208(12) 0.0363(16) 0.0085(11) 0.0086(13) -0.0024(11)
C74 0.0430(17) 0.0303(14) 0.0266(14) 0.0120(11) 0.0058(13) 0.0079(12)
C75 0.0340(14) 0.0372(14) 0.0214(13) 0.0056(10) -0.0018(12) 0.0048(12)
C76 0.0257(12) 0.0231(11) 0.0204(12) 0.0013(9) 0.0002(10) -0.0002(10)
C77 0.0364(16) 0.0476(18) 0.0423(18) 0.0229(15) 0.0034(15) 0.0028(15)
C78 0.053(2) 0.0454(18) 0.0438(19) 0.0174(15) 0.0038(17) 0.0167(16)
C79 0.064(3) 0.074(3) 0.061(3) -0.011(2) -0.022(2) 0.005(2)
C80 0.041(2) 0.113(4) 0.072(3) -0.023(3) -0.020(2) 0.011(2)
C81 0.046(2) 0.082(3) 0.041(2) -0.0063(19) -0.0046(17) 0.014(2)
C82 0.0459(18) 0.056(2) 0.0247(15) 0.0104(14) 0.0042(14) 0.0001(16)
C83 0.0199(13) 0.0337(15) 0.080(3) -0.0123(16) 0.0000(15) 0.0027(12)
C84 0.048(2) 0.054(2) 0.051(2) 0.0088(17) -0.0044(18) 0.0220(18)
C85 0.0406(18) 0.0313(16) 0.085(3) 0.0219(18) 0.022(2) 0.0059(14)
C86 0.0259(14) 0.0360(16) 0.091(3) -0.0113(19) 0.0019(19) 0.0007(13)
C87 0.0442(19) 0.056(2) 0.048(2) -0.0054(17) 0.0022(17) 0.0144(17)
C88 0.0314(16) 0.0338(16) 0.069(2) 0.0118(15) 0.0210(16) 0.0043(13)

loop_
_atom_type_symbol
_atom_type_scat_dispersion_real
_atom_type_scat_dispersion_imag
_atom_type_scat_Cromer_Mann_a1
_atom_type_scat_Cromer_Mann_b1
_atom_type_scat_Cromer_Mann_a2
_atom_type_scat_Cromer_Mann_b2
_atom_type_scat_Cromer_Mann_a3
_atom_type_scat_Cromer_Mann_b3
_atom_type_scat_Cromer_Mann_a4
_atom_type_scat_Cromer_Mann_b4
_atom_type_scat_Cromer_Mann_c
_atom_type_scat_source
C 0.0033 0.0016 2.3100 20.8439 1.0200 10.2075 1.5886 0.5687 0.8650 51.6512 0.2156 'International Tables Vol C 4.2.6.8 and 6.1.1.4'
H 0.0000 0.0000 0.4930 10.5109 0.3229 26.1257 0.1402 3.1424 0.0408 57.7998 0.0030 'International Tables Vol C 4.2.6.8 and 6.1.1.4'
N 0.0061 0.0033 12.2126 0.0057 3.1322 9.8933 2.0125 28.9975 1.1663 0.5826 -11.5290 'International Tables Vol C 4.2.6.8 and 6.1.1.4'
P 0.1023 0.0942 6.4345 1.9067 4.1791 27.1570 1.7800 0.5260 1.4908 68.1645 1.1149 'International Tables Vol C 4.2.6.8 and 6.1.1.4'
Cl 0.1484 0.1585 11.4604 0.0104 7.1964 1.1662 6.2556 18.5194 1.6455 47.7784 -9.5574 'International Tables Vol C 4.2.6.8 and 6.1.1.4'
Pd -0.9988 1.0072 19.3319 0.6987 15.5017 7.9893 5.2954 25.2052 0.6058 76.8986 5.2659 'International Tables Vol C 4.2.6.8 and 6.1.1.4'

loop_
_geom_angle_atom_site_label_1
_geom_angle_atom_site_label_2
_geom_angle_atom_site_label_3
_geom_angle
_geom_angle_publ_flag
Pd2 Pd1 Pd3 63.479(6) yes
Pd2 Pd1 Cl1 110.845(15) yes
Pd3 Pd1 Cl1 75.173(15) yes
Pd2 Pd1 Cl2 102.186(12) yes
Pd3 Pd1 Cl2 50.955(12) yes
Cl1 Pd1 Cl2 89.680(19) yes
Pd2 Pd1 P1 129.228(16) yes
Pd3 Pd1 P1 166.824(17) yes
Cl1 Pd1 P1 100.30(2) yes
Cl2 Pd1 P1 117.45(2) yes
Pd2 Pd1 P2 51.390(15) yes
Pd3 Pd1 P2 92.463(16) yes
Cl1 Pd1 P2 162.12(2) yes
Cl2 Pd1 P2 92.43(2) yes
P1 Pd1 P2 94.46(2) yes
Pd1 Pd2 Pd3 55.098(5) yes
Pd1 Pd2 P2 47.734(14) yes
Pd3 Pd2 P2 83.936(15) yes
Pd1 Pd2 P3 128.511(15) yes
Pd3 Pd2 P3 104.605(15) yes
P2 Pd2 P3 87.40(2) yes
Pd1 Pd2 P4 102.803(15) yes
Pd3 Pd2 P4 122.491(15) yes
P2 Pd2 P4 121.92(2) yes
P3 Pd2 P4 124.87(2) yes
Pd1 Pd2 P5 92.174(16) yes
Pd3 Pd2 P5 47.299(14) yes
P2 Pd2 P5 131.12(2) yes
P3 Pd2 P5 105.63(2) yes
P4 Pd2 P5 89.05(2) yes
Pd2 Pd3 Pd1 61.423(7) yes
Pd2 Pd3 Cl1 92.427(12) yes
Pd1 Pd3 Cl1 48.656(11) yes
Pd2 Pd3 Cl2 114.722(15) yes
Pd1 Pd3 Cl2 69.752(14) yes
Cl1 Pd3 Cl2 85.261(19) yes
Pd2 Pd3 P5 49.480(15) yes
Pd1 Pd3 P5 99.266(16) yes
Cl1 Pd3 P5 96.03(2) yes
Cl2 Pd3 P5 164.13(2) yes
Pd2 Pd3 P6 132.432(17) yes
Pd1 Pd3 P6 164.905(17) yes
Cl1 Pd3 P6 118.613(19) yes
Cl2 Pd3 P6 103.65(2) yes
P5 Pd3 P6 89.65(2) yes
Pd1 Cl1 Pd3 56.171(13) yes
Pd3 Cl2 Pd1 59.293(13) yes
Pd1 P1 C1 112.81(8) yes
Pd1 P1 C7 117.01(8) yes
C1 P1 C7 105.55(11) yes
Pd1 P1 C13 115.83(7) yes
C1 P1 C13 101.41(10) yes
C7 P1 C13 102.45(10) yes
Pd2 P2 Pd1 80.876(19) yes
Pd2 P2 N1 140.41(7) yes
Pd1 P2 N1 114.90(7) yes
Pd2 P2 N2 111.42(7) yes
Pd1 P2 N2 125.74(7) yes
N1 P2 N2 89.16(9) yes
Pd2 P3 C26 104.82(7) yes
Pd2 P3 C27 112.79(7) yes
C26 P3 C27 103.95(10) yes
Pd2 P3 C33 125.72(8) yes
C26 P3 C33 104.60(10) yes
C27 P3 C33 102.83(10) yes
Pd2 P4 C39 113.60(8) yes
Pd2 P4 C45 124.48(8) yes
C39 P4 C45 100.41(10) yes
Pd2 P4 C51 109.68(7) yes
C39 P4 C51 104.25(10) yes
C45 P4 C51 102.18(10) yes
Pd2 P5 Pd3 83.221(19) yes
Pd2 P5 N3 114.79(7) yes
Pd3 P5 N3 126.90(8) yes
Pd2 P5 N4 132.26(7) yes
Pd3 P5 N4 115.09(7) yes
N3 P5 N4 89.72(9) yes
Pd3 P6 C64 111.41(7) yes
Pd3 P6 C65 118.64(7) yes
C64 P6 C65 102.81(10) yes
Pd3 P6 C71 113.53(8) yes
C64 P6 C71 105.38(10) yes
C65 P6 C71 103.71(10) yes
P2 N1 C18 128.58(15) yes
P2 N1 C19 113.23(14) yes
C18 N1 C19 117.73(17) yes
P2 N2 C20 114.01(15) yes
P2 N2 C21 127.03(15) yes
C20 N2 C21 118.61(18) yes
P5 N3 C56 125.50(15) yes
P5 N3 C57 114.52(16) yes
C56 N3 C57 119.25(19) yes
P5 N4 C58 113.16(15) yes
P5 N4 C59 128.21(15) yes
C58 N4 C59 118.62(18) yes
P1 C1 C2 117.96(19) yes
P1 C1 C6 123.7(2) yes
C2 C1 C6 118.3(2) yes
C1 C2 C3 120.8(3) yes
C1 C2 H21 121.1 no
C3 C2 H21 118.2 no
C2 C3 C4 120.2(3) yes
C2 C3 H31 119.8 no
C4 C3 H31 119.9 no
C3 C4 C5 119.3(3) yes
C3 C4 H41 120.3 no
C5 C4 H41 120.4 no
C4 C5 C6 120.9(3) yes
C4 C5 H51 121.0 no
C6 C5 H51 118.2 no
C5 C6 C1 120.4(3) yes
C5 C6 H61 120.2 no
C1 C6 H61 119.4 no
P1 C7 C8 122.75(19) yes
P1 C7 C12 118.20(17) yes
C8 C7 C12 119.0(2) yes
C7 C8 C9 120.4(2) yes
C7 C8 H81 119.9 no
C9 C8 H81 119.6 no
C8 C9 C10 120.1(2) yes
C8 C9 H91 120.5 no
C10 C9 H91 119.4 no
C9 C10 C11 120.1(3) yes
C9 C10 H101 120.5 no
C11 C10 H101 119.4 no
C10 C11 C12 120.4(3) yes
C10 C11 H111 118.6 no
C12 C11 H111 121.0 no
C11 C12 C7 120.0(2) yes
C11 C12 H121 121.2 no
C7 C12 H121 118.8 no
P1 C13 C14 120.58(17) yes
P1 C13 C18 121.07(16) yes
C14 C13 C18 118.2(2) yes
C13 C14 C15 122.2(2) yes
C13 C14 H141 119.8 no
C15 C14 H141 118.0 no
C14 C15 C16 119.6(2) yes
C14 C15 H151 121.2 no
C16 C15 H151 119.2 no
C15 C16 C17 120.1(2) yes
C15 C16 H161 120.3 no
C17 C16 H161 119.6 no
C16 C17 C18 121.0(2) yes
C16 C17 H171 119.8 no
C18 C17 H171 119.2 no
C13 C18 C17 118.9(2) yes
C13 C18 N1 122.80(19) yes
C17 C18 N1 118.1(2) yes
N1 C19 C20 103.03(17) yes
N1 C19 H191 111.6 no
C20 C19 H191 109.4 no
N1 C19 H192 110.0 no
C20 C19 H192 111.4 no
H191 C19 H192 111.2 no
C19 C20 N2 103.27(18) yes
C19 C20 H201 111.4 no
N2 C20 H201 110.8 no
C19 C20 H202 111.8 no
N2 C20 H202 111.0 no
H201 C20 H202 108.5 no
N2 C21 C22 119.5(2) yes
N2 C21 C26 121.22(19) yes
C22 C21 C26 119.1(2) yes
C21 C22 C23 121.1(2) yes
C21 C22 H221 118.5 no
C23 C22 H221 120.4 no
C22 C23 C24 120.2(2) yes
C22 C23 H231 119.1 no
C24 C23 H231 120.8 no
C23 C24 C25 119.7(2) yes
C23 C24 H241 120.4 no
C25 C24 H241 119.9 no
C24 C25 C26 120.8(2) yes
C24 C25 H251 118.9 no
C26 C25 H251 120.3 no
P3 C26 C21 118.50(16) yes
P3 C26 C25 122.48(17) yes
C21 C26 C25 118.8(2) yes
P3 C27 C28 117.79(17) yes
P3 C27 C32 123.23(17) yes
C28 C27 C32 118.9(2) yes
C27 C28 C29 120.5(2) yes
C27 C28 H281 120.2 no
C29 C28 H281 119.2 no
C28 C29 C30 120.4(2) yes
C28 C29 H291 117.9 no
C30 C29 H291 121.7 no
C29 C30 C31 119.6(2) yes
C29 C30 H301 121.4 no
C31 C30 H301 119.0 no
C30 C31 C32 120.4(2) yes
C30 C31 H311 119.7 no
C32 C31 H311 119.8 no
C27 C32 C31 120.1(2) yes
C27 C32 H321 119.9 no
C31 C32 H321 120.0 no
P3 C33 C34 122.24(18) yes
P3 C33 C38 118.69(18) yes
C34 C33 C38 119.1(2) yes
C33 C34 C35 120.2(2) yes
C33 C34 H341 120.4 no
C35 C34 H341 119.4 no
C34 C35 C36 120.2(3) yes
C34 C35 H351 119.9 no
C36 C35 H351 119.9 no
C35 C36 C37 120.2(2) yes
C35 C36 H361 119.9 no
C37 C36 H361 119.9 no
C36 C37 C38 120.1(3) yes
C36 C37 H371 120.4 no
C38 C37 H371 119.5 no
C37 C38 C33 120.2(2) yes
C37 C38 H381 119.6 no
C33 C38 H381 120.2 no
P4 C39 C40 116.86(18) yes
P4 C39 C44 124.88(19) yes
C40 C39 C44 118.3(2) yes
C39 C40 C41 121.5(2) yes
C39 C40 H401 119.5 no
C41 C40 H401 119.0 no
C40 C41 C42 120.1(3) yes
C40 C41 H411 120.7 no
C42 C41 H411 119.1 no
C41 C42 C43 119.3(3) yes
C41 C42 H421 120.0 no
C43 C42 H421 120.7 no
C42 C43 C44 120.8(3) yes
C42 C43 H431 118.7 no
C44 C43 H431 120.5 no
C43 C44 C39 120.1(2) yes
C43 C44 H441 119.9 no
C39 C44 H441 120.0 no
P4 C45 C46 118.40(17) yes
P4 C45 C50 122.16(18) yes
C46 C45 C50 119.4(2) yes
C45 C46 C47 120.4(2) yes
C45 C46 H461 119.1 no
C47 C46 H461 120.5 no
C46 C47 C48 120.2(3) yes
C46 C47 H471 120.9 no
C48 C47 H471 118.9 no
C47 C48 C49 119.6(2) yes
C47 C48 H481 121.4 no
C49 C48 H481 119.1 no
C48 C49 C50 120.2(2) yes
C48 C49 H491 120.1 no
C50 C49 H491 119.7 no
C45 C50 C49 120.3(2) yes
C45 C50 H501 119.9 no
C49 C50 H501 119.8 no
P4 C51 C52 122.04(17) yes
P4 C51 C56 119.74(17) yes
C52 C51 C56 118.2(2) yes
C51 C52 C53 121.2(2) yes
C51 C52 H521 118.4 no
C53 C52 H521 120.3 no
C52 C53 C54 119.7(2) yes
C52 C53 H531 120.6 no
C54 C53 H531 119.7 no
C53 C54 C55 120.3(2) yes
C53 C54 H541 119.0 no
C55 C54 H541 120.7 no
C54 C55 C56 120.3(2) yes
C54 C55 H551 120.8 no
C56 C55 H551 118.9 no
N3 C56 C51 121.2(2) yes
N3 C56 C55 118.5(2) yes
C51 C56 C55 120.3(2) yes
N3 C57 C58 103.30(19) yes
N3 C57 H571 112.1 no
C58 C57 H571 110.2 no
N3 C57 H572 111.6 no
C58 C57 H572 110.3 no
H571 C57 H572 109.2 no
C57 C58 N4 103.3(2) yes
C57 C58 H581 111.8 no
N4 C58 H581 110.4 no
C57 C58 H582 112.0 no
N4 C58 H582 110.6 no
H581 C58 H582 108.6 no
N4 C59 C60 119.3(2) yes
N4 C59 C64 120.6(2) yes
C60 C59 C64 119.8(2) yes
C59 C60 C61 120.8(2) yes
C59 C60 H601 119.4 no
C61 C60 H601 119.7 no
C60 C61 C62 119.7(2) yes
C60 C61 H611 120.0 no
C62 C61 H611 120.3 no
C61 C62 C63 120.1(2) yes
C61 C62 H621 120.3 no
C63 C62 H621 119.6 no
C62 C63 C64 121.0(2) yes
C62 C63 H631 120.3 no
C64 C63 H631 118.7 no
P6 C64 C59 118.69(17) yes
P6 C64 C63 122.71(19) yes
C59 C64 C63 118.6(2) yes
P6 C65 C66 116.90(17) yes
P6 C65 C70 124.31(18) yes
C66 C65 C70 118.8(2) yes
C65 C66 C67 120.2(2) yes
C65 C66 H661 121.0 no
C67 C66 H661 118.7 no
C66 C67 C68 120.4(3) yes
C66 C67 H671 119.8 no
C68 C67 H671 119.8 no
C67 C68 C69 119.8(2) yes
C67 C68 H681 120.6 no
C69 C68 H681 119.6 no
C68 C69 C70 120.4(2) yes
C68 C69 H691 119.0 no
C70 C69 H691 120.6 no
C65 C70 C69 120.4(2) yes
C65 C70 H701 119.3 no
C69 C70 H701 120.2 no
P6 C71 C72 122.96(19) yes
P6 C71 C76 117.12(17) yes
C72 C71 C76 119.9(2) yes
C71 C72 C73 119.2(2) yes
C71 C72 H721 119.1 no
C73 C72 H721 121.6 no
C72 C73 C74 120.6(2) yes
C72 C73 H731 120.4 no
C74 C73 H731 119.0 no
C73 C74 C75 120.2(2) yes
C73 C74 H741 119.8 no
C75 C74 H741 120.0 no
C74 C75 C76 120.5(3) yes
C74 C75 H751 119.5 no
C76 C75 H751 120.0 no
C71 C76 C75 119.6(2) yes
C71 C76 H761 121.6 no
C75 C76 H761 118.8 no
C78 C77 C82 120.9(3) yes
C78 C77 H771 119.6 no
C82 C77 H771 119.6 no
C77 C78 C79 119.6(4) yes
C77 C78 H781 120.0 no
C79 C78 H781 120.4 no
C78 C79 C80 119.9(4) yes
C78 C79 H791 119.7 no
C80 C79 H791 120.4 no
C79 C80 C81 120.5(4) yes
C79 C80 H801 119.3 no
C81 C80 H801 120.2 no
C80 C81 C82 119.5(4) yes
C80 C81 H811 119.8 no
C82 C81 H811 120.6 no
C77 C82 C81 119.7(4) yes
C77 C82 H821 119.1 no
C81 C82 H821 121.2 no
C84 C83 C88 119.9(3) yes
C84 C83 H831 120.7 no
C88 C83 H831 119.4 no
C83 C84 C85 119.0(4) yes
C83 C84 H841 120.7 no
C85 C84 H841 120.3 no
C84 C85 C86 120.7(3) yes
C84 C85 H851 119.9 no
C86 C85 H851 119.3 no
C85 C86 C87 119.9(3) yes
C85 C86 H861 119.6 no
C87 C86 H861 120.4 no
C86 C87 C88 120.1(4) yes
C86 C87 H871 119.8 no
C88 C87 H871 120.1 no
C83 C88 C87 120.4(3) yes
C83 C88 H881 121.0 no
C87 C88 H881 118.7 no
C90 C89 C94 109.8(8) yes
C90 C89 H891 124.8 no
C94 C89 H891 125.4 no
C89 C90 C91 125.7(7) yes
C89 C90 H901 117.8 no
C91 C90 H901 116.5 no
C90 C91 C92 124.2(8) yes
C90 C91 H911 119.6 no
C92 C91 H911 116.3 no
C91 C92 C93 109.3(8) yes
C91 C92 H921 124.8 no
C93 C92 H921 125.9 no
C92 C93 C94 123.0(9) yes
C92 C93 H931 117.9 no
C94 C93 H931 119.1 no
C89 C94 C93 126.9(10) yes
C89 C94 H941 116.8 no
C93 C94 H941 116.3 no
C96 C95 C100 124.9(10) yes
C96 C95 H951 117.6 no
C100 C95 H951 117.5 no
C95 C96 C97 113.2(10) yes
C95 C96 H961 124.0 no
C97 C96 H961 122.8 no
C96 C97 C98 131.0(11) yes
C96 C97 H971 113.3 no
C98 C97 H971 115.7 no
C97 C98 C99 111.6(8) yes
C97 C98 H981 124.2 no
C99 C98 H981 124.2 no
C98 C99 C100 126.0(7) yes
C98 C99 H991 117.3 no
C100 C99 H991 116.7 no
C95 C100 C99 111.8(8) yes
C95 C100 H1001 124.8 no
C99 C100 H1001 123.3 no

loop_
_geom_bond_atom_site_label_1
_geom_bond_atom_site_label_2
_geom_bond_distance
_geom_bond_publ_flag
Pd1 Pd2 2.8918(3) yes
Pd1 Pd3 2.7007(3) yes
Pd1 Cl1 2.4407(6) yes
Pd1 Cl2 2.9470(6) yes
Pd1 P1 2.2599(6) yes
Pd1 P2 2.1675(6) yes
Pd2 Pd3 2.9464(3) yes
Pd2 P2 2.2887(6) yes
Pd2 P3 2.3095(6) yes
Pd2 P4 2.3786(6) yes
Pd2 P5 2.2556(5) yes
Pd3 Cl1 3.1428(6) yes
Pd3 Cl2 2.4395(6) yes
Pd3 P5 2.1806(6) yes
Pd3 P6 2.2530(6) yes
P1 C1 1.821(2) yes
P1 C7 1.828(2) yes
P1 C13 1.839(2) yes
P2 N1 1.7169(18) yes
P2 N2 1.7015(19) yes
P3 C26 1.822(2) yes
P3 C27 1.837(2) yes
P3 C33 1.828(2) yes
P4 C39 1.830(2) yes
P4 C45 1.842(2) yes
P4 C51 1.832(2) yes
P5 N3 1.6865(19) yes
P5 N4 1.6963(19) yes
P6 C64 1.831(2) yes
P6 C65 1.807(2) yes
P6 C71 1.821(2) yes
N1 C18 1.400(3) yes
N1 C19 1.476(3) yes
N2 C20 1.465(3) yes
N2 C21 1.409(3) yes
N3 C56 1.416(3) yes
N3 C57 1.475(3) yes
N4 C58 1.470(3) yes
N4 C59 1.413(3) yes
C1 C2 1.385(4) yes
C1 C6 1.379(4) yes
C2 C3 1.386(4) yes
C2 H21 0.929 no
C3 C4 1.366(5) yes
C3 H31 0.948 no
C4 C5 1.370(5) yes
C4 H41 0.932 no
C5 C6 1.381(4) yes
C5 H51 0.925 no
C6 H61 0.930 no
C7 C8 1.397(3) yes
C7 C12 1.384(3) yes
C8 C9 1.386(4) yes
C8 H81 0.933 no
C9 C10 1.383(4) yes
C9 H91 0.928 no
C10 C11 1.367(4) yes
C10 H101 0.902 no
C11 C12 1.402(4) yes
C11 H111 0.909 no
C12 H121 0.934 no
C13 C14 1.392(3) yes
C13 C18 1.414(3) yes
C14 C15 1.387(3) yes
C14 H141 0.905 no
C15 C16 1.375(4) yes
C15 H151 0.943 no
C16 C17 1.384(3) yes
C16 H161 0.910 no
C17 C18 1.410(3) yes
C17 H171 0.905 no
C19 C20 1.504(3) yes
C19 H191 0.947 no
C19 H192 0.957 no
C20 H201 0.973 no
C20 H202 0.978 no
C21 C22 1.394(3) yes
C21 C26 1.406(3) yes
C22 C23 1.377(3) yes
C22 H221 0.914 no
C23 C24 1.383(4) yes
C23 H231 0.931 no
C24 C25 1.386(3) yes
C24 H241 0.944 no
C25 C26 1.402(3) yes
C25 H251 0.936 no
C27 C28 1.391(3) yes
C27 C32 1.395(3) yes
C28 C29 1.387(3) yes
C28 H281 0.921 no
C29 C30 1.380(4) yes
C29 H291 0.919 no
C30 C31 1.386(4) yes
C30 H301 0.914 no
C31 C32 1.391(3) yes
C31 H311 0.947 no
C32 H321 0.947 no
C33 C34 1.399(3) yes
C33 C38 1.385(3) yes
C34 C35 1.395(3) yes
C34 H341 0.944 no
C35 C36 1.378(4) yes
C35 H351 0.906 no
C36 C37 1.375(4) yes
C36 H361 0.922 no
C37 C38 1.405(3) yes
C37 H371 0.929 no
C38 H381 0.951 no
C39 C40 1.394(3) yes
C39 C44 1.391(3) yes
C40 C41 1.378(3) yes
C40 H401 0.930 no
C41 C42 1.380(4) yes
C41 H411 0.915 no
C42 C43 1.384(4) yes
C42 H421 0.906 no
C43 C44 1.394(4) yes
C43 H431 0.928 no
C44 H441 0.933 no
C45 C46 1.379(3) yes
C45 C50 1.388(3) yes
C46 C47 1.390(3) yes
C46 H461 0.896 no
C47 C48 1.381(4) yes
C47 H471 0.920 no
C48 C49 1.385(4) yes
C48 H481 0.908 no
C49 C50 1.384(3) yes
C49 H491 0.916 no
C50 H501 0.920 no
C51 C52 1.398(3) yes
C51 C56 1.397(3) yes
C52 C53 1.390(3) yes
C52 H521 0.939 no
C53 C54 1.374(4) yes
C53 H531 0.918 no
C54 C55 1.383(4) yes
C54 H541 0.917 no
C55 C56 1.394(3) yes
C55 H551 0.933 no
C57 C58 1.501(4) yes
C57 H571 0.964 no
C57 H572 1.000 no
C58 H581 0.977 no
C58 H582 0.973 no
C59 C60 1.384(3) yes
C59 C64 1.413(3) yes
C60 C61 1.391(4) yes
C60 H601 0.909 no
C61 C62 1.381(4) yes
C61 H611 0.927 no
C62 C63 1.393(4) yes
C62 H621 0.915 no
C63 C64 1.390(3) yes
C63 H631 0.906 no
C65 C66 1.397(3) yes
C65 C70 1.390(3) yes
C66 C67 1.378(4) yes
C66 H661 0.918 no
C67 C68 1.390(4) yes
C67 H671 0.921 no
C68 C69 1.369(4) yes
C68 H681 0.907 no
C69 C70 1.389(4) yes
C69 H691 0.926 no
C70 H701 0.903 no
C71 C72 1.394(3) yes
C71 C76 1.392(3) yes
C72 C73 1.392(4) yes
C72 H721 0.937 no
C73 C74 1.370(4) yes
C73 H731 0.918 no
C74 C75 1.374(4) yes
C74 H741 0.928 no
C75 C76 1.385(3) yes
C75 H751 0.931 no
C76 H761 0.920 no
C77 C78 1.371(5) yes
C77 C82 1.375(5) yes
C77 H771 0.929 no
C78 C79 1.354(6) yes
C78 H781 0.920 no
C79 C80 1.376(6) yes
C79 H791 0.908 no
C80 C81 1.378(6) yes
C80 H801 0.931 no
C81 C82 1.357(5) yes
C81 H811 0.938 no
C82 H821 0.936 no
C83 C84 1.372(5) yes
C83 C88 1.376(5) yes
C83 H831 0.893 no
C84 C85 1.397(5) yes
C84 H841 0.931 no
C85 C86 1.344(6) yes
C85 H851 0.933 no
C86 C87 1.380(5) yes
C86 H861 0.928 no
C87 C88 1.360(5) yes
C87 H871 0.904 no
C88 H881 0.918 no
C89 C90 1.357(11) yes
C89 C94 1.418(14) yes
C89 H891 0.911 no
C90 C91 1.444(10) yes
C90 H901 0.919 no
C91 C92 1.351(11) yes
C91 H911 0.920 no
C92 C93 1.507(13) yes
C92 H921 0.916 no
C93 C94 1.326(15) yes
C93 H931 0.913 no
C94 H941 0.916 no
C95 C96 1.334(14) yes
C95 C100 1.441(13) yes
C95 H951 0.919 no
C96 C97 1.337(13) yes
C96 H961 0.913 no
C97 C98 1.285(12) yes
C97 H971 0.933 no
C98 C99 1.410(10) yes
C98 H981 0.913 no
C99 C100 1.348(11) yes
C99 H991 0.907 no
C100 H1001 0.915 no
